data_2006416
loop_
_publ_author_name
'Ejsmont, Krzysztof'
'Kubiak, Ryszard'

_publ_section_title
;
 Isostructural Complexes of Diiodo(phthalocyaninato)germanium(IV) and
 Diiodo(phthalocyaninato)tin(IV)
;
_journal_issue 8
_journal_name_full 'Acta Crystallographica Section C'
_journal_page_first 1051
_journal_page_last 1054
_journal_paper_doi 10.1107/S0108270197004836
_journal_volume 53
_journal_year 1997
_chemical_formula_iupac '[Sn I2 (C32 H16 N8)]'
_chemical_formula_structural 'see file mpci.ps'
_chemical_formula_sum 'C32 H16 I2 N8 Sn'
_chemical_formula_weight 885.031
_chemical_name_systematic
;
 ?
;
_space_group_IT_number 2
_symmetry_cell_setting triclinic
_symmetry_space_group_name_Hall '-P 1'
_symmetry_space_group_name_H-M 'P -1'
_cell_angle_alpha 73.34(3)
_cell_angle_beta 77.20(3)
_cell_angle_gamma 87.05(3)
_cell_formula_units_Z 1
_cell_length_a 7.618(2)
_cell_length_b 8.551(2)
_cell_length_c 11.602(2)
_cell_measurement_reflns_used 24
_cell_measurement_temperature 293(2)
_cell_measurement_theta_max 20.80
_cell_measurement_theta_min 9.69
_cell_volume 706.0(3)
_computing_cell_refinement 'Kuma Diffraction Software'
_computing_data_collection 'Kuma Diffraction Software (Kuma Diffraction, 1995)'
_computing_data_reduction 'Kuma Diffraction Software'
_computing_molecular_graphics SHELXTL-Plus
_computing_publication_material SHELXL93
_computing_structure_refinement 'SHELXL93 (Sheldrick, 1993)'
_computing_structure_solution 'SHELXTL-Plus (Sheldrick, 1991)'
_diffrn_ambient_temperature 293(2)
_diffrn_measurement_device 'KUMA KM--4 diffractometer'
_diffrn_measurement_method '\w--2\q scans'
_diffrn_radiation_monochromator graphite
_diffrn_radiation_source 'fine-focus sealed tube'
_diffrn_radiation_type MoK\a
_diffrn_radiation_wavelength 0.71073
_diffrn_reflns_av_R_equivalents 0.0294
_diffrn_reflns_av_sigmaI/netI 0.0371
_diffrn_reflns_limit_h_max 11
_diffrn_reflns_limit_h_min -11
_diffrn_reflns_limit_k_max 12
_diffrn_reflns_limit_k_min -12
_diffrn_reflns_limit_l_max 16
_diffrn_reflns_limit_l_min -16
_diffrn_reflns_number 8248
_diffrn_reflns_theta_max 31.06
_diffrn_reflns_theta_min 2.49
_diffrn_standards_decay_% <1.01
_diffrn_standards_interval_count 50
_diffrn_standards_number 2
_exptl_absorpt_coefficient_mu 3.131
_exptl_absorpt_correction_T_max 0.686
_exptl_absorpt_correction_T_min 0.420
_exptl_absorpt_correction_type 'empirical via \y scans (Sheldrick, 1991)'
_exptl_crystal_colour red--violet
_exptl_crystal_density_diffrn 2.0816
_exptl_crystal_density_meas ?
_exptl_crystal_description parallelepiped
_exptl_crystal_F_000 420.0
_exptl_crystal_size_max 0.4
_exptl_crystal_size_mid 0.3
_exptl_crystal_size_min 0.2
_refine_diff_density_max '+1.11 at 0.87 \%A I1'
_refine_diff_density_min '-1.12 at 0.73 \%A I1'
_refine_ls_extinction_method none
_refine_ls_goodness_of_fit_all 1.039
_refine_ls_goodness_of_fit_obs 1.083
_refine_ls_hydrogen_treatment refall
_refine_ls_matrix_type full
_refine_ls_number_parameters 228
_refine_ls_number_reflns 4365
_refine_ls_number_restraints 0
_refine_ls_restrained_S_all 1.039
_refine_ls_restrained_S_obs 1.083
_refine_ls_R_factor_all 0.0436
_refine_ls_R_factor_obs .0300
_refine_ls_shift/esd_max 0.000
_refine_ls_shift/esd_mean 0.000
_refine_ls_structure_factor_coef Fsqd
_refine_ls_weighting_details 'w = 1/[\s^2^(Fo^2^)+(0.0366P)^2^+0.3021P] where P=(Fo^2^+2Fc^2^)/3'
_refine_ls_weighting_scheme calc
_refine_ls_wR_factor_all 0.0789
_refine_ls_wR_factor_obs .0740
_reflns_number_observed 3563
_reflns_number_total 4365
_reflns_observed_criterion >2sigma(I)
_cod_data_source_file mu1316.cif
_cod_data_source_block 2
_cod_depositor_comments
;
The following automatic conversions were performed:

'_exptl_crystal_density_meas' value 'not measured' was changed to '?'
- the value is perceived as not measured.

Automatic conversion script
Id: cif_fix_values 3008 2015-01-20 13:52:24Z robertas 

The following automatic conversions were performed:

'_refine_ls_weighting_scheme' value 'calc w =
1/[\s^2^(Fo^2^)+(0.0366P)^2^+0.3021P] where P=(Fo^2^+2Fc^2^)/3' was
changed to 'calc'. New tag '_refine_ls_weighting_details' was
created. The value of the new tag was set to 'w =
1/[\s^2^(Fo^2^)+(0.0366P)^2^+0.3021P] where P=(Fo^2^+2Fc^2^)/3'.

Automatic conversion script
Id: cif_fix_values 3143 2015-03-26 13:38:13Z robertas 
;
_cod_database_code 2006416

loop_
_symmetry_equiv_pos_as_xyz
'x, y, z'
'-x, -y, -z'

loop_
_atom_site_aniso_label
_atom_site_aniso_U_11
_atom_site_aniso_U_22
_atom_site_aniso_U_33
_atom_site_aniso_U_12
_atom_site_aniso_U_13
_atom_site_aniso_U_23
I1 .05725(14) .0667(2) .04718(13) .02346(11) -.02611(10) -.02817(11)
Sn1 .03870(13) .03325(12) .02205(11) -.00363(9) -.00229(8) -.01307(8)
N1 .0390(12) .0357(11) .0278(10) .0003(9) -.0062(8) -.0142(8)
N2 .0374(11) .0359(10) .0237(9) -.0018(8) -.0045(8) -.0146(8)
N3 .0409(12) .0375(11) .0266(10) -.0002(9) -.0052(8) -.0132(8)
N4 .0416(12) .0343(10) .0265(10) -.0052(9) -.0017(8) -.0135(8)
C1 .0374(13) .0338(11) .0270(11) .0034(9) -.0084(9) -.0147(9)
C2 .0367(13) .0379(12) .0282(11) .0044(10) -.0071(9) -.0159(9)
C3 .052(2) .0448(15) .0364(14) .0009(12) -.0094(12) -.0225(12)
C4 .068(2) .061(2) .041(2) -.002(2) -.0105(15) -.0334(15)
C5 .067(2) .062(2) .0271(13) .001(2) -.0052(13) -.0232(13)
C6 .053(2) .047(2) .0272(12) .0020(13) -.0041(11) -.0160(11)
C7 .0391(13) .0389(13) .0259(11) .0051(10) -.0079(9) -.0164(9)
C8 .0357(12) .0373(12) .0219(10) .0036(9) -.0043(9) -.0129(9)
C9 .0381(13) .0315(11) .0250(11) -.0013(9) -.0053(9) -.0084(9)
C10 .0388(13) .0317(11) .0261(11) .0015(9) -.0088(9) -.0066(9)
C11 .044(2) .0408(14) .0303(13) .0000(11) -.0058(11) -.0071(11)
C12 .052(2) .0394(15) .043(2) -.0069(13) -.0075(13) -.0024(12)
C13 .054(2) .0368(14) .051(2) -.0073(13) -.0122(14) -.0075(13)
C14 .046(2) .0327(12) .0408(15) .0003(11) -.0127(12) -.0118(11)
C15 .0361(13) .0320(11) .0303(12) .0036(9) -.0087(9) -.0099(9)
C16 .0377(13) .0321(11) .0287(11) -.0013(9) -.0066(9) -.0132(9)

loop_
_atom_site_label
_atom_site_fract_x
_atom_site_fract_y
_atom_site_fract_z
_atom_site_U_iso_or_equiv
_atom_site_thermal_displace_type
_atom_site_calc_flag
_atom_site_refinement_flags
_atom_site_occupancy
_atom_site_disorder_group
_atom_site_type_symbol
I1 .22649(3) .16641(3) .38560(2) .05290(8) Uani d . 1 . I
Sn1 .5000 .0000 .5000 .03076(7) Uani d S 1 . Sn
N1 .6170(3) .3291(3) .5763(2) .0332(4) Uani d . 1 . N
N2 .4211(3) .0897(3) .6499(2) .0313(4) Uani d . 1 . N
N3 .2311(3) -.1386(3) .7840(2) .0344(4) Uani d . 1 . N
N4 .3337(3) -.1983(3) .5881(2) .0338(4) Uani d . 1 . N
C1 .5003(4) .2228(3) .6615(2) .0313(5) Uani d . 1 . C
C2 .4376(4) .2257(3) .7885(2) .0330(5) Uani d . 1 . C
C3 .4725(5) .3328(4) .8512(3) .0420(6) Uani d . 1 . C
C4 .3964(5) .2952(5) .9759(3) .0526(8) Uani d . 1 . C
C5 .2865(5) .1598(5) 1.0363(3) .0503(8) Uani d . 1 . C
C6 .2480(5) .0531(4) .9741(3) .0421(6) Uani d . 1 . C
C7 .3268(4) .0882(3) .8495(2) .0331(5) Uani d . 1 . C
C8 .3180(4) .0020(3) .7595(2) .0311(5) Uani d . 1 . C
C9 .2366(4) -.2276(3) .7057(2) .0316(5) Uani d . 1 . C
C10 .1376(4) -.3799(3) .7344(2) .0323(5) Uani d . 1 . C
C11 .0174(4) -.4631(4) .8385(3) .0393(6) Uani d . 1 . C
C12 -.0587(5) -.6063(4) .8359(3) .0470(7) Uani d . 1 . C
C13 -.0152(5) -.6621(4) .7330(3) .0479(7) Uani d . 1 . C
C14 .1058(4) -.5789(3) .6276(3) .0392(6) Uani d . 1 . C
C15 .1835(4) -.4363(3) .6297(2) .0325(5) Uani d . 1 . C
C16 .3097(4) -.3195(3) .5364(2) .0319(5) Uani d . 1 . C
H1 .541(5) .431(5) .807(4) .050(10) Uiso d . 1 . H
H2 .426(7) .359(6) 1.021(5) .077(14) Uiso d . 1 . H
H3 .250(6) .135(5) 1.119(4) .066(13) Uiso d . 1 . H
H4 .183(5) -.051(5) 1.017(4) .051(10) Uiso d . 1 . H
H5 -.012(5) -.423(4) .900(3) .039(9) Uiso d . 1 . H
H6 -.147(6) -.668(6) .916(4) .073(14) Uiso d . 1 . H
H7 -.071(6) -.773(5) .742(4) .064(12) Uiso d . 1 . H
H8 .129(4) -.613(4) .563(3) .035(9) Uiso d . 1 . H

loop_
_atom_type_symbol
_atom_type_description
_atom_type_scat_dispersion_real
_atom_type_scat_dispersion_imag
_atom_type_scat_source
C C 0.0033 0.0016 'International Tables Vol C Tables 4.2.6.8 and 6.1.1.4'
H H 0.0000 0.0000 'International Tables Vol C Tables 4.2.6.8 and 6.1.1.4'
N N 0.0061 0.0033 'International Tables Vol C Tables 4.2.6.8 and 6.1.1.4'
Sn Sn -0.6537 1.4246 'International Tables Vol C Tables 4.2.6.8 and 6.1.1.4'
I I -0.4742 1.8119 'International Tables Vol C Tables 4.2.6.8 and 6.1.1.4'

loop_
_geom_angle_atom_site_label_1
_geom_angle_atom_site_label_2
_geom_angle_atom_site_label_3
_geom_angle_site_symmetry_1
_geom_angle_site_symmetry_3
_geom_angle
_geom_angle_publ_flag
N4 Sn1 N4 2_656 . 180.0 ?
N4 Sn1 N2 2_656 2_656 90.06(9) ?
N4 Sn1 N2 . 2_656 89.94(9) ?
N4 Sn1 N2 2_656 . 89.94(9) ?
N4 Sn1 N2 . . 90.06(9) yes
N2 Sn1 N2 2_656 . 180.0 ?
N4 Sn1 I1 2_656 . 89.24(8) ?
N4 Sn1 I1 . . 90.76(8) yes
N2 Sn1 I1 2_656 . 87.06(7) ?
N2 Sn1 I1 . . 92.94(7) yes
N4 Sn1 I1 2_656 2_656 90.76(8) ?
N4 Sn1 I1 . 2_656 89.24(8) ?
N2 Sn1 I1 2_656 2_656 92.94(7) ?
N2 Sn1 I1 . 2_656 87.06(7) ?
I1 Sn1 I1 . 2_656 180.0 ?
C16 N1 C1 2_656 . 126.1(2) ?
C8 N2 C1 . . 111.7(2) yes
C8 N2 Sn1 . . 123.1(2) yes
C1 N2 Sn1 . . 123.3(2) yes
C8 N3 C9 . . 125.8(2) yes
C9 N4 C16 . . 112.0(2) yes
C9 N4 Sn1 . . 123.9(2) yes
C16 N4 Sn1 . . 124.0(2) yes
N1 C1 N2 . . 128.1(2) yes
N1 C1 C2 . . 125.0(2) yes
N2 C1 C2 . . 106.9(2) yes
C3 C2 C7 . . 120.8(3) yes
C3 C2 C1 . . 131.9(3) yes
C7 C2 C1 . . 107.2(2) yes
C4 C3 C2 . . 117.2(3) ?
C5 C4 C3 . . 122.1(3) ?
C4 C5 C6 . . 121.3(3) ?
C7 C6 C5 . . 116.9(3) ?
C6 C7 C2 . . 121.7(2) yes
C6 C7 C8 . . 130.9(3) yes
C2 C7 C8 . . 107.4(2) yes
N3 C8 N2 . . 128.2(2) yes
N3 C8 C7 . . 125.1(2) yes
N2 C8 C7 . . 106.7(2) yes
N3 C9 N4 . . 128.2(2) yes
N3 C9 C10 . . 124.7(2) yes
N4 C9 C10 . . 107.1(2) yes
C11 C10 C15 . . 121.8(3) yes
C11 C10 C9 . . 131.3(3) yes
C15 C10 C9 . . 106.9(2) yes
C10 C11 C12 . . 117.3(3) ?
C13 C12 C11 . . 121.3(3) ?
C12 C13 C14 . . 121.8(3) ?
C13 C14 C15 . . 117.3(3) ?
C14 C15 C10 . . 120.5(3) yes
C14 C15 C16 . . 131.6(3) yes
C10 C15 C16 . . 107.8(2) yes
N1 C16 N4 2_656 . 127.8(2) ?
N1 C16 C15 2_656 . 126.0(2) ?
N4 C16 C15 . . 106.2(2) yes

loop_
_geom_bond_atom_site_label_1
_geom_bond_atom_site_label_2
_geom_bond_site_symmetry_2
_geom_bond_distance
_geom_bond_publ_flag
I1 Sn1 . 2.8222(10) yes
Sn1 N4 2_656 2.044(2) ?
Sn1 N4 . 2.044(2) yes
Sn1 N2 2_656 2.056(2) ?
Sn1 N2 . 2.056(2) yes
Sn1 I1 2_656 2.8222(10) ?
N1 C16 2_656 1.327(3) yes
N1 C1 . 1.331(3) yes
N2 C8 . 1.367(3) yes
N2 C1 . 1.368(3) yes
N3 C8 . 1.329(3) yes
N3 C9 . 1.336(3) yes
N4 C9 . 1.359(3) yes
N4 C16 . 1.376(3) yes
C1 C2 . 1.452(3) yes
C2 C3 . 1.389(4) ?
C2 C7 . 1.399(4) yes
C3 C4 . 1.384(5) ?
C4 C5 . 1.381(5) ?
C5 C6 . 1.392(4) ?
C6 C7 . 1.388(4) ?
C7 C8 . 1.455(3) yes
C9 C10 . 1.455(3) yes
C10 C11 . 1.374(4) ?
C10 C15 . 1.400(4) yes
C11 C12 . 1.392(4) ?
C12 C13 . 1.378(5) ?
C13 C14 . 1.386(5) ?
C14 C15 . 1.391(4) ?
C15 C16 . 1.453(4) yes
C16 N1 2_656 1.327(3) ?
